data_4328902
loop_
_publ_author_name
'Sayandev Chatterjee'
'Jeanette A. Krause'
'Kumudu Madduma-Liyanage'
'William B. Connick'

_publ_contact_author_address
;     Department of Chemistry
      University of Cincinnati
      Cincinnati, OH 45221
;
_publ_contact_author_email bill.connick@uc.edu
_publ_contact_author_fax '513 556 9239'
_publ_contact_author_name 'Dr. William B. Connick'
_publ_contact_author_phone '513 556 0148 '
_publ_section_title
;
 Platinum(II) Diimine Complexes with Halide/Pseudohalide Ligands and
 Dangling Trialkylamine or Ammonium Groups
;
_journal_name_full 'Inorganic Chemistry'
_journal_page_first 4572
_journal_page_last 4587
_journal_paper_doi 10.1021/ic202462a
_journal_volume 51
_journal_year 2012
_chemical_formula_moiety 'C30 H37 N5 O2 Pt, 2(P F6), C2 H3 N'
_chemical_formula_sum 'C32 H40 F12 N6 O2 P2 Pt'
_chemical_formula_weight 1025.73
_chemical_name_systematic
; 
 ? 
;
_space_group_IT_number 33
_symmetry_cell_setting orthorhombic
_symmetry_space_group_name_Hall 'P 2c -2n'
_symmetry_space_group_name_H-M 'P n a 21'
_atom_sites_solution_hydrogens geom
_atom_sites_solution_primary direct
_atom_sites_solution_secondary difmap
_audit_creation_method SHELXL-97
_cell_angle_alpha 90.00
_cell_angle_beta 90.00
_cell_angle_gamma 90.00
_cell_formula_units_Z 4
_cell_length_a 16.174(3)
_cell_length_b 18.447(3)
_cell_length_c 12.683(2)
_cell_measurement_reflns_used 9977
_cell_measurement_temperature 150(2)
_cell_measurement_theta_max 31.12
_cell_measurement_theta_min 2.53
_cell_volume 3784.1(11)
_computing_cell_refinement 'Bruker SAINT v7.34A'
_computing_data_collection 'Bruker APEX2 v2.1-4'
_computing_data_reduction 'Bruker SAINT v7.34A'
_computing_molecular_graphics 'Bruker SHELXTL v6.14'
_computing_publication_material 'Bruker SHELXTL v6.14'
_computing_structure_refinement 'Bruker SHELXTL v6.14'
_computing_structure_solution 'Sir2004 v1.0'
_diffrn_ambient_temperature 150(2)
_diffrn_detector_area_resol_mean 0.75
_diffrn_measured_fraction_theta_full 0.997
_diffrn_measured_fraction_theta_max 0.997
_diffrn_measurement_device_type 'Bruker APEXII'
_diffrn_measurement_method 'omega scans'
_diffrn_radiation_monochromator 'Si-<111> channel cut crystal'
_diffrn_radiation_source synchrotron
_diffrn_radiation_type synchrotron
_diffrn_radiation_wavelength 0.77490
_diffrn_reflns_av_R_equivalents 0.0805
_diffrn_reflns_av_sigmaI/netI 0.0660
_diffrn_reflns_limit_h_max 21
_diffrn_reflns_limit_h_min -21
_diffrn_reflns_limit_k_max 24
_diffrn_reflns_limit_k_min -24
_diffrn_reflns_limit_l_max 16
_diffrn_reflns_limit_l_min -16
_diffrn_reflns_number 45404
_diffrn_reflns_theta_full 31.12
_diffrn_reflns_theta_max 31.12
_diffrn_reflns_theta_min 2.53
_exptl_absorpt_coefficient_mu 4.823
_exptl_absorpt_correction_T_max 0.8305
_exptl_absorpt_correction_T_min 0.6707
_exptl_absorpt_correction_type multi-scan
_exptl_absorpt_process_details 'SADABS v2008/1 (Sheldrick)'
_exptl_crystal_colour yellow
_exptl_crystal_density_diffrn 1.800
_exptl_crystal_description 'rectangular block'
_exptl_crystal_F_000 2024
_exptl_crystal_size_max 0.09
_exptl_crystal_size_mid 0.07
_exptl_crystal_size_min 0.04
_refine_diff_density_max 0.857
_refine_diff_density_min -1.239
_refine_diff_density_rms 0.105
_refine_ls_abs_structure_details 'Flack H D (1983), Acta Cryst. A39, 876-881, 4444 Friedel pairs'
_refine_ls_abs_structure_Flack 0.041(5)
_refine_ls_extinction_method none
_refine_ls_goodness_of_fit_ref 1.040
_refine_ls_hydrogen_treatment constr
_refine_ls_matrix_type full
_refine_ls_number_parameters 500
_refine_ls_number_reflns 9330
_refine_ls_number_restraints 1
_refine_ls_restrained_S_all 1.040
_refine_ls_R_factor_all 0.0399
_refine_ls_R_factor_gt 0.0370
_refine_ls_shift/su_max 0.010
_refine_ls_shift/su_mean 0.000
_refine_ls_structure_factor_coef Fsqd
_refine_ls_weighting_details 'calc w=1/[\s^2^(Fo^2^)+(0.0384P)^2^+0.5577P] where P=(Fo^2^+2Fc^2^)/3'
_refine_ls_weighting_scheme calc
_refine_ls_wR_factor_gt 0.0905
_refine_ls_wR_factor_ref 0.0921
_reflns_number_gt 8519
_reflns_number_total 9330
_reflns_threshold_expression >2\s(I)
_cod_data_source_file ic202462a_si_003_07.cif
_cod_data_source_block 5
_cod_original_cell_volume 3784.1(12)
_cod_database_code 4328902

loop_
_symmetry_equiv_pos_as_xyz
'x, y, z'
'-x, -y, z+1/2'
'x+1/2, -y+1/2, z'
'-x+1/2, y+1/2, z+1/2'

loop_
_atom_site_label
_atom_site_type_symbol
_atom_site_fract_x
_atom_site_fract_y
_atom_site_fract_z
_atom_site_U_iso_or_equiv
_atom_site_adp_type
_atom_site_occupancy
_atom_site_symmetry_multiplicity
_atom_site_calc_flag
_atom_site_refinement_flags
_atom_site_disorder_assembly
_atom_site_disorder_group
Pt Pt 0.468261(9) 0.351309(7) 0.22219(3) 0.02366(6) Uani 1 1 d . . .
O1 O 0.5295(2) 0.4952(2) 0.2046(6) 0.0541(14) Uani 1 1 d . . .
O2 O 0.4036(3) 0.4926(2) 0.2527(3) 0.0460(11) Uani 1 1 d . . .
N1 N 0.4683(2) 0.2417(2) 0.2244(7) 0.0278(7) Uani 1 1 d . . .
N2 N 0.4926(3) 0.3351(2) 0.3829(4) 0.0265(8) Uani 1 1 d . . .
N3 N 0.6409(3) 0.4150(2) 0.0812(3) 0.0310(9) Uani 1 1 d . . .
H1 H 0.6101 0.4425 0.1260 0.037 Uiso 1 1 d . . .
N4 N 0.2683(3) 0.4288(2) 0.1364(3) 0.0298(9) Uani 1 1 d . . .
H2 H 0.3128 0.4326 0.1788 0.036 Uiso 1 1 d . . .
N5 N 0.46651(18) 0.4630(2) 0.2276(6) 0.0217(7) Uani 1 1 d . . .
C1 C 0.4544(3) 0.1971(3) 0.1431(5) 0.0334(13) Uani 1 1 d . . .
H3 H 0.4456 0.2166 0.0747 0.040 Uiso 1 1 calc R . .
C2 C 0.4526(4) 0.1210(3) 0.1585(5) 0.0383(13) Uani 1 1 d . . .
H4 H 0.4437 0.0897 0.1000 0.046 Uiso 1 1 calc R . .
C3 C 0.4637(3) 0.0924(3) 0.2564(6) 0.0415(16) Uani 1 1 d . . .
H5 H 0.4604 0.0415 0.2664 0.050 Uiso 1 1 calc R . .
C4 C 0.4801(3) 0.1383(3) 0.3434(5) 0.0332(12) Uani 1 1 d . . .
C5 C 0.4813(3) 0.2134(3) 0.3233(5) 0.0278(11) Uani 1 1 d . . .
C6 C 0.4926(4) 0.1134(3) 0.4485(6) 0.0454(15) Uani 1 1 d . . .
H6 H 0.4911 0.0629 0.4628 0.054 Uiso 1 1 calc R . .
C7 C 0.5065(5) 0.1603(4) 0.5283(6) 0.0449(16) Uani 1 1 d . . .
H7 H 0.5155 0.1424 0.5976 0.054 Uiso 1 1 calc R . .
C8 C 0.5080(3) 0.2367(3) 0.5093(4) 0.0359(12) Uani 1 1 d . . .
C9 C 0.4938(3) 0.2626(3) 0.4071(4) 0.0268(9) Uani 1 1 d . . .
C10 C 0.5215(3) 0.2888(4) 0.5887(5) 0.0422(14) Uani 1 1 d . . .
H8 H 0.5285 0.2739 0.6598 0.051 Uiso 1 1 calc R . .
C11 C 0.5245(4) 0.3601(4) 0.5636(7) 0.0405(19) Uani 1 1 d . . .
H9 H 0.5381 0.3949 0.6161 0.049 Uiso 1 1 calc R . .
C12 C 0.5075(4) 0.3829(3) 0.4591(4) 0.0327(12) Uani 1 1 d . . .
H10 H 0.5067 0.4332 0.4432 0.039 Uiso 1 1 calc R . .
C13 C 0.4491(4) 0.3581(3) 0.0650(5) 0.0287(10) Uani 1 1 d . . .
C14 C 0.5174(4) 0.3562(3) -0.0052(5) 0.0290(12) Uani 1 1 d . . .
C15 C 0.5064(5) 0.3606(3) -0.1127(6) 0.0379(14) Uani 1 1 d . . .
H11 H 0.5533 0.3592 -0.1576 0.045 Uiso 1 1 calc R . .
C16 C 0.4292(4) 0.3670(4) -0.1563(5) 0.0462(14) Uani 1 1 d . . .
H12 H 0.4222 0.3717 -0.2303 0.055 Uiso 1 1 calc R . .
C17 C 0.3609(4) 0.3666(3) -0.0885(5) 0.0409(13) Uani 1 1 d . . .
H13 H 0.3070 0.3696 -0.1178 0.049 Uiso 1 1 calc R . .
C18 C 0.3696(4) 0.3619(3) 0.0201(4) 0.0317(11) Uani 1 1 d . . .
C19 C 0.6049(3) 0.3453(3) 0.0369(5) 0.0318(11) Uani 1 1 d . . .
H14 H 0.6040 0.3080 0.0929 0.038 Uiso 1 1 calc R . .
H15 H 0.6408 0.3275 -0.0208 0.038 Uiso 1 1 calc R . .
C20 C 0.6629(4) 0.4678(3) -0.0047(5) 0.0386(12) Uani 1 1 d . . .
H16 H 0.7052 0.4459 -0.0513 0.046 Uiso 1 1 calc R . .
H17 H 0.6132 0.4781 -0.0478 0.046 Uiso 1 1 calc R . .
C21 C 0.6956(4) 0.5374(3) 0.0403(6) 0.0482(15) Uani 1 1 d . . .
H18 H 0.6510 0.5622 0.0797 0.058 Uiso 1 1 calc R . .
H19 H 0.7131 0.5697 -0.0180 0.058 Uiso 1 1 calc R . .
C22 C 0.7683(5) 0.5242(4) 0.1133(7) 0.0612(19) Uani 1 1 d . . .
H20 H 0.8158 0.5060 0.0719 0.073 Uiso 1 1 calc R . .
H21 H 0.7849 0.5705 0.1466 0.073 Uiso 1 1 calc R . .
C23 C 0.7471(4) 0.4712(4) 0.1958(6) 0.059(2) Uani 1 1 d . . .
H22 H 0.7049 0.4925 0.2431 0.071 Uiso 1 1 calc R . .
H23 H 0.7969 0.4608 0.2385 0.071 Uiso 1 1 calc R . .
C24 C 0.7136(4) 0.3996(3) 0.1499(5) 0.0442(14) Uani 1 1 d . . .
H24 H 0.7573 0.3753 0.1083 0.053 Uiso 1 1 calc R . .
H25 H 0.6971 0.3667 0.2080 0.053 Uiso 1 1 calc R . .
C25 C 0.2935(3) 0.3580(3) 0.0877(4) 0.0301(10) Uani 1 1 d . . .
H26 H 0.2471 0.3397 0.0442 0.036 Uiso 1 1 calc R . .
H27 H 0.3032 0.3224 0.1447 0.036 Uiso 1 1 calc R . .
C26 C 0.1913(3) 0.4191(3) 0.2018(5) 0.0401(14) Uani 1 1 d . . .
H28 H 0.2008 0.3808 0.2551 0.048 Uiso 1 1 calc R . .
H29 H 0.1453 0.4033 0.1558 0.048 Uiso 1 1 calc R . .
C27 C 0.1673(4) 0.4896(3) 0.2574(5) 0.0429(13) Uani 1 1 d . . .
H30 H 0.1157 0.4820 0.2979 0.051 Uiso 1 1 calc R . .
H31 H 0.2114 0.5035 0.3075 0.051 Uiso 1 1 calc R . .
C28 C 0.1545(4) 0.5501(3) 0.1778(5) 0.0511(15) Uani 1 1 d . . .
H32 H 0.1068 0.5387 0.1317 0.061 Uiso 1 1 calc R . .
H33 H 0.1427 0.5962 0.2150 0.061 Uiso 1 1 calc R . .
C29 C 0.2319(5) 0.5579(4) 0.1122(6) 0.0573(18) Uani 1 1 d . . .
H34 H 0.2777 0.5742 0.1582 0.069 Uiso 1 1 calc R . .
H35 H 0.2228 0.5959 0.0583 0.069 Uiso 1 1 calc R . .
C30 C 0.2575(4) 0.4883(3) 0.0573(5) 0.0465(14) Uani 1 1 d . . .
H36 H 0.2148 0.4743 0.0053 0.056 Uiso 1 1 calc R . .
H37 H 0.3101 0.4961 0.0190 0.056 Uiso 1 1 calc R . .
P1 P 0.74390(8) 0.25684(8) 0.39675(12) 0.0371(3) Uani 1 1 d . . .
F1 F 0.7966(3) 0.1896(2) 0.3596(4) 0.0743(13) Uani 1 1 d . A .
F2 F 0.6766(2) 0.2442(2) 0.3076(4) 0.0662(12) Uani 1 1 d . A .
F3 F 0.8136(3) 0.2726(4) 0.4816(4) 0.0994(19) Uani 1 1 d . A .
F4A F 0.6957(6) 0.2239(6) 0.4877(9) 0.0681(16) Uani 0.50 1 d P A 1
F5A F 0.7946(6) 0.3169(6) 0.3386(9) 0.0681(16) Uani 0.50 1 d P A 1
F6A F 0.6869(5) 0.3124(6) 0.4529(9) 0.0681(16) Uani 0.50 1 d P A 1
F4B F 0.6926(5) 0.1918(4) 0.4569(7) 0.0500(12) Uani 0.50 1 d P A 2
F5B F 0.7971(5) 0.2946(5) 0.2986(7) 0.0500(12) Uani 0.50 1 d P A 2
F6B F 0.6966(5) 0.3340(5) 0.4126(7) 0.0500(12) Uani 0.50 1 d P A 2
P2 P 0.56836(9) 0.13125(8) 0.87095(11) 0.0333(3) Uani 1 1 d . . .
F7 F 0.5385(3) 0.0864(3) 0.7700(4) 0.0646(12) Uani 1 1 d . . .
F8 F 0.5996(3) 0.1742(2) 0.9721(3) 0.0561(10) Uani 1 1 d . . .
F9 F 0.6590(3) 0.1021(3) 0.8524(4) 0.0800(14) Uani 1 1 d . . .
F10 F 0.4792(3) 0.1602(3) 0.8938(7) 0.087(2) Uani 1 1 d . . .
F11 F 0.5519(4) 0.0630(3) 0.9450(4) 0.0832(15) Uani 1 1 d . . .
F12 F 0.5872(4) 0.1998(2) 0.7985(4) 0.0856(16) Uani 1 1 d . . .
N6 N 0.7863(5) 0.3253(5) 0.9032(7) 0.086(2) Uani 1 1 d . . .
C31 C 0.7792(7) 0.2892(6) 0.8232(11) 0.097(3) Uani 1 1 d . . .
C32 C 0.7663(7) 0.2502(4) 0.7164(11) 0.103(3) Uani 1 1 d . . .
H38 H 0.7471 0.2006 0.7291 0.154 Uiso 1 1 calc R . .
H39 H 0.8187 0.2489 0.6777 0.154 Uiso 1 1 calc R . .
H40 H 0.7249 0.2765 0.6749 0.154 Uiso 1 1 calc R . .

loop_
_atom_site_aniso_label
_atom_site_aniso_U_11
_atom_site_aniso_U_22
_atom_site_aniso_U_33
_atom_site_aniso_U_23
_atom_site_aniso_U_13
_atom_site_aniso_U_12
Pt 0.02716(9) 0.02070(8) 0.02312(9) 0.00165(11) 0.00267(11) 0.00034(5)
O1 0.059(3) 0.0291(18) 0.074(4) 0.000(2) 0.013(2) -0.0022(16)
O2 0.045(2) 0.038(2) 0.055(3) -0.0115(17) -0.0052(18) 0.0013(17)
N1 0.0281(16) 0.0244(16) 0.0311(19) 0.001(3) 0.009(2) -0.0012(12)
N2 0.027(2) 0.0247(19) 0.028(2) 0.0020(17) 0.0023(18) -0.0023(18)
N3 0.037(2) 0.027(2) 0.028(2) 0.0051(16) -0.0012(18) 0.0029(17)
N4 0.031(2) 0.031(2) 0.027(2) -0.0011(16) -0.0022(17) -0.0025(17)
N5 0.0226(14) 0.0259(16) 0.0166(19) 0.004(3) 0.0035(17) -0.0006(12)
C1 0.027(3) 0.029(3) 0.044(3) -0.003(2) 0.006(2) -0.006(2)
C2 0.046(3) 0.028(3) 0.041(4) -0.007(3) 0.009(3) -0.006(3)
C3 0.037(3) 0.023(3) 0.064(5) 0.006(3) 0.016(2) -0.001(2)
C4 0.026(2) 0.028(3) 0.045(4) 0.012(2) 0.010(2) 0.0009(18)
C5 0.020(2) 0.025(3) 0.038(3) 0.011(2) 0.005(2) 0.0004(18)
C6 0.049(3) 0.029(3) 0.058(4) 0.023(3) 0.007(3) 0.001(2)
C7 0.046(4) 0.054(4) 0.034(3) 0.021(3) 0.002(3) 0.003(3)
C8 0.025(2) 0.045(3) 0.037(3) 0.014(2) 0.006(2) 0.008(2)
C9 0.0174(19) 0.027(2) 0.036(3) 0.007(2) 0.0038(18) 0.0048(17)
C10 0.040(3) 0.059(4) 0.028(3) 0.005(3) 0.000(2) 0.008(3)
C11 0.047(4) 0.050(4) 0.024(3) -0.004(3) -0.010(2) 0.008(3)
C12 0.039(3) 0.031(3) 0.028(3) 0.001(2) -0.002(2) 0.010(2)
C13 0.035(3) 0.023(2) 0.028(3) -0.0013(18) -0.006(2) -0.0003(19)
C14 0.036(3) 0.023(3) 0.028(3) 0.0024(19) -0.001(2) -0.0006(19)
C15 0.041(3) 0.039(3) 0.033(4) 0.003(3) 0.005(3) 0.005(3)
C16 0.052(4) 0.060(4) 0.027(3) -0.003(3) -0.001(3) -0.004(3)
C17 0.042(3) 0.050(3) 0.030(3) -0.006(2) -0.004(2) -0.001(2)
C18 0.036(3) 0.030(2) 0.029(3) 0.0000(19) -0.005(2) 0.001(2)
C19 0.035(3) 0.028(2) 0.032(3) 0.0046(19) 0.003(2) -0.0006(19)
C20 0.043(3) 0.032(3) 0.041(3) 0.009(2) 0.006(2) -0.002(2)
C21 0.052(4) 0.033(3) 0.060(4) 0.004(3) 0.000(3) -0.004(3)
C22 0.057(4) 0.041(3) 0.085(6) -0.012(4) -0.011(4) -0.011(3)
C23 0.048(3) 0.059(4) 0.070(6) -0.008(3) -0.022(3) 0.005(3)
C24 0.040(3) 0.042(3) 0.050(3) 0.001(3) -0.014(3) 0.010(3)
C25 0.028(2) 0.031(3) 0.031(3) -0.0027(19) -0.002(2) -0.0020(19)
C26 0.037(2) 0.041(3) 0.043(4) 0.003(2) 0.008(2) 0.003(2)
C27 0.033(3) 0.053(3) 0.043(3) -0.008(2) 0.000(2) 0.004(2)
C28 0.054(4) 0.046(3) 0.053(3) -0.008(3) -0.008(3) 0.016(3)
C29 0.081(5) 0.041(3) 0.050(4) 0.004(3) 0.009(3) 0.018(3)
C30 0.062(4) 0.040(3) 0.037(3) 0.009(3) 0.007(3) 0.001(3)
P1 0.0261(6) 0.0448(8) 0.0404(8) -0.0031(6) 0.0007(6) 0.0035(5)
F1 0.055(2) 0.063(3) 0.105(4) -0.018(3) -0.009(2) 0.019(2)
F2 0.043(2) 0.078(3) 0.078(3) -0.014(2) -0.0220(19) 0.0099(19)
F3 0.063(3) 0.161(5) 0.074(3) -0.049(4) -0.033(3) 0.029(3)
F4A 0.046(3) 0.068(4) 0.091(5) 0.001(3) 0.013(3) -0.001(3)
F5A 0.046(3) 0.068(4) 0.091(5) 0.001(3) 0.013(3) -0.001(3)
F6A 0.046(3) 0.068(4) 0.091(5) 0.001(3) 0.013(3) -0.001(3)
F4B 0.046(3) 0.046(3) 0.058(3) 0.008(2) 0.014(2) 0.006(2)
F5B 0.046(3) 0.046(3) 0.058(3) 0.008(2) 0.014(2) 0.006(2)
F6B 0.046(3) 0.046(3) 0.058(3) 0.008(2) 0.014(2) 0.006(2)
P2 0.0396(7) 0.0297(6) 0.0305(7) 0.0022(5) -0.0061(6) 0.0013(6)
F7 0.095(3) 0.049(2) 0.050(2) -0.0118(19) -0.030(2) -0.0033(19)
F8 0.072(3) 0.052(2) 0.045(2) -0.0099(18) -0.0176(19) 0.002(2)
F9 0.062(3) 0.109(4) 0.069(3) -0.021(3) -0.004(2) 0.041(3)
F10 0.057(3) 0.094(4) 0.109(6) -0.027(4) -0.016(3) 0.025(2)
F11 0.141(4) 0.053(3) 0.055(3) 0.016(2) 0.006(3) -0.030(3)
F12 0.145(5) 0.050(2) 0.062(3) 0.024(2) -0.012(3) -0.013(3)
N6 0.085(5) 0.087(5) 0.084(6) -0.029(5) 0.034(5) 0.012(4)
C31 0.084(7) 0.073(6) 0.134(10) 0.014(7) 0.026(7) 0.005(5)
C32 0.184(10) 0.076(6) 0.048(5) 0.012(5) -0.002(8) -0.017(6)

loop_
_atom_type_symbol
_atom_type_description
_atom_type_scat_dispersion_real
_atom_type_scat_dispersion_imag
_atom_type_scat_source
C C -0.0020 0.0020 'L. Kissel & R.H. Pratt, Acta Cryst A (1990), A46, 170-175'
H H 0.0000 0.0000 'International Tables Vol C Tables 4.2.6.8 and 6.1.1.4'
N N -0.0031 0.0040 'L. Kissel & R.H. Pratt, Acta Cryst A (1990), A46, 170-175'
O O -0.0041 0.0074 'L. Kissel & R.H. Pratt, Acta Cryst A (1990), A46, 170-175'
F F -0.0053 0.0125 'L. Kissel & R.H. Pratt, Acta Cryst A (1990), A46, 170-175'
P P 0.1013 0.1134 'L. Kissel & R.H. Pratt, Acta Cryst A (1990), A46, 170-175'
Pt Pt -2.9671 9.6560 'L. Kissel & R.H. Pratt, Acta Cryst A (1990), A46, 170-175'

loop_
_geom_angle_atom_site_label_1
_geom_angle_atom_site_label_2
_geom_angle_atom_site_label_3
_geom_angle
C13 Pt N1 94.3(3)
C13 Pt N5 88.2(3)
N1 Pt N5 177.2(4)
C13 Pt N2 174.9(2)
N1 Pt N2 81.0(3)
N5 Pt N2 96.5(2)
C1 N1 C5 119.7(5)
C1 N1 Pt 127.1(6)
C5 N1 Pt 113.1(5)
C12 N2 C9 118.8(5)
C12 N2 Pt 130.2(4)
C9 N2 Pt 111.0(3)
C24 N3 C20 111.1(4)
C24 N3 C19 110.9(4)
C20 N3 C19 111.8(4)
C30 N4 C25 113.2(4)
C30 N4 C26 111.1(4)
C25 N4 C26 110.4(4)
O2 N5 O1 123.5(4)
O2 N5 Pt 118.4(3)
O1 N5 Pt 118.0(3)
N1 C1 C2 120.4(6)
C3 C2 C1 120.4(6)
C2 C3 C4 120.3(5)
C5 C4 C3 116.7(6)
C5 C4 C6 118.9(6)
C3 C4 C6 124.4(5)
N1 C5 C4 122.4(6)
N1 C5 C9 117.7(5)
C4 C5 C9 119.9(5)
C7 C6 C4 121.3(5)
C6 C7 C8 120.5(6)
C9 C8 C10 117.1(5)
C9 C8 C7 119.3(6)
C10 C8 C7 123.6(5)
N2 C9 C8 122.8(5)
N2 C9 C5 117.1(5)
C8 C9 C5 120.1(5)
C11 C10 C8 120.0(6)
C10 C11 C12 120.0(7)
N2 C12 C11 121.2(6)
C18 C13 C14 117.3(5)
C18 C13 Pt 122.9(4)
C14 C13 Pt 119.8(4)
C15 C14 C13 121.2(6)
C15 C14 C19 118.3(6)
C13 C14 C19 120.4(6)
C16 C15 C14 121.5(7)
C15 C16 C17 118.1(6)
C18 C17 C16 122.1(6)
C17 C18 C13 119.8(5)
C17 C18 C25 119.2(5)
C13 C18 C25 121.0(5)
N3 C19 C14 111.9(4)
C21 C20 N3 111.3(5)
C20 C21 C22 111.6(5)
C23 C22 C21 111.1(6)
C22 C23 C24 112.5(6)
N3 C24 C23 109.5(5)
N4 C25 C18 114.6(4)
N4 C26 C27 111.3(5)
C28 C27 C26 110.7(5)
C29 C28 C27 108.8(5)
C28 C29 C30 113.5(6)
N4 C30 C29 110.2(5)
F4A P1 F5A 155.6(6)
F6A P1 F5A 93.4(5)
F4A P1 F1 100.9(4)
F6A P1 F1 167.9(5)
F5A P1 F1 97.7(4)
F4A P1 F3 85.6(5)
F6A P1 F3 89.4(4)
F1 P1 F3 87.9(3)
F4A P1 F2 97.5(4)
F6A P1 F2 91.0(4)
F5A P1 F2 97.3(5)
F1 P1 F2 92.4(2)
F3 P1 F2 176.8(3)
F4A P1 F6B 90.8(5)
F1 P1 F6B 168.1(4)
F3 P1 F6B 95.2(4)
F2 P1 F6B 83.9(4)
F6A P1 F4B 88.2(5)
F5A P1 F4B 178.3(5)
F1 P1 F4B 80.6(3)
F3 P1 F4B 100.2(4)
F2 P1 F4B 83.0(4)
F6B P1 F4B 110.0(4)
F4A P1 F5B 178.7(5)
F6A P1 F5B 111.9(5)
F1 P1 F5B 80.0(4)
F3 P1 F5B 93.6(4)
F2 P1 F5B 83.3(4)
F6B P1 F5B 88.3(4)
F4B P1 F5B 155.7(4)
F10 P2 F9 177.9(4)
F10 P2 F8 88.5(3)
F9 P2 F8 89.7(2)
F10 P2 F11 90.4(4)
F9 P2 F11 88.5(3)
F8 P2 F11 88.4(3)
F10 P2 F12 90.7(4)
F9 P2 F12 90.4(3)
F8 P2 F12 90.5(3)
F11 P2 F12 178.4(3)
F10 P2 F7 92.7(3)
F9 P2 F7 89.1(3)
F8 P2 F7 178.5(2)
F11 P2 F7 90.7(3)
F12 P2 F7 90.4(3)
N6 C31 C32 174.2(11)

loop_
_geom_bond_atom_site_label_1
_geom_bond_atom_site_label_2
_geom_bond_distance
Pt C13 2.021(6)
Pt N1 2.022(4)
Pt N5 2.061(4)
Pt N2 2.098(5)
O1 N5 1.215(5)
O2 N5 1.198(5)
N1 C1 1.338(9)
N1 C5 1.375(10)
N2 C12 1.331(7)
N2 C9 1.372(6)
N3 C24 1.491(7)
N3 C20 1.505(6)
N3 C19 1.518(6)
N4 C30 1.497(7)
N4 C25 1.501(6)
N4 C26 1.507(7)
C1 C2 1.418(9)
C2 C3 1.360(9)
C3 C4 1.415(10)
C4 C5 1.409(7)
C4 C6 1.425(9)
C5 C9 1.411(8)
C6 C7 1.350(10)
C7 C8 1.430(9)
C8 C9 1.400(7)
C8 C10 1.409(9)
C10 C11 1.355(10)
C11 C12 1.418(10)
C13 C18 1.408(8)
C13 C14 1.420(9)
C14 C15 1.378(10)
C14 C19 1.525(8)
C15 C16 1.371(12)
C16 C17 1.399(9)
C17 C18 1.387(8)
C18 C25 1.501(8)
C20 C21 1.502(8)
C21 C22 1.517(9)
C22 C23 1.473(10)
C23 C24 1.542(9)
C26 C27 1.528(8)
C27 C28 1.520(9)
C28 C29 1.511(10)
C29 C30 1.517(9)
P1 F4A 1.519(11)
P1 F6A 1.551(10)
P1 F5A 1.563(11)
P1 F1 1.577(4)
P1 F3 1.586(5)
P1 F2 1.586(4)
P1 F6B 1.628(9)
P1 F4B 1.646(8)
P1 F5B 1.666(9)
P2 F10 1.564(5)
P2 F9 1.580(4)
P2 F8 1.590(4)
P2 F11 1.592(4)
P2 F12 1.593(4)
P2 F7 1.600(4)
N6 C31 1.219(14)
C31 C32 1.547(17)

loop_
_geom_torsion_atom_site_label_1
_geom_torsion_atom_site_label_2
_geom_torsion_atom_site_label_3
_geom_torsion_atom_site_label_4
_geom_torsion
C13 Pt N1 C1 -3.3(4)
N5 Pt N1 C1 152(4)
N2 Pt N1 C1 178.7(4)
C13 Pt N1 C5 179.3(3)
N5 Pt N1 C5 -25(4)
N2 Pt N1 C5 1.4(3)
C13 Pt N2 C12 153(2)
N1 Pt N2 C12 177.2(5)
N5 Pt N2 C12 -4.1(5)
C13 Pt N2 C9 -26(3)
N1 Pt N2 C9 -1.6(3)
N5 Pt N2 C9 177.1(3)
C13 Pt N5 O2 97.8(6)
N1 Pt N5 O2 -58(4)
N2 Pt N5 O2 -84.2(6)
C13 Pt N5 O1 -82.0(7)
N1 Pt N5 O1 123(3)
N2 Pt N5 O1 96.0(7)
C5 N1 C1 C2 0.3(7)
Pt N1 C1 C2 -176.9(4)
N1 C1 C2 C3 1.1(8)
C1 C2 C3 C4 -2.3(8)
C2 C3 C4 C5 2.1(8)
C2 C3 C4 C6 -179.9(6)
C1 N1 C5 C4 -0.4(7)
Pt N1 C5 C4 177.1(4)
C1 N1 C5 C9 -178.5(4)
Pt N1 C5 C9 -1.0(5)
C3 C4 C5 N1 -0.7(7)
C6 C4 C5 N1 -178.8(5)
C3 C4 C5 C9 177.4(4)
C6 C4 C5 C9 -0.8(8)
C5 C4 C6 C7 -0.9(9)
C3 C4 C6 C7 -178.8(6)
C4 C6 C7 C8 0.9(10)
C6 C7 C8 C9 0.7(10)
C6 C7 C8 C10 179.5(6)
C12 N2 C9 C8 1.7(7)
Pt N2 C9 C8 -179.4(4)
C12 N2 C9 C5 -177.3(5)
Pt N2 C9 C5 1.6(5)
C10 C8 C9 N2 -0.1(7)
C7 C8 C9 N2 178.7(5)
C10 C8 C9 C5 178.9(5)
C7 C8 C9 C5 -2.3(7)
N1 C5 C9 N2 -0.5(6)
C4 C5 C9 N2 -178.6(4)
N1 C5 C9 C8 -179.5(4)
C4 C5 C9 C8 2.3(7)
C9 C8 C10 C11 -3.3(8)
C7 C8 C10 C11 177.9(6)
C8 C10 C11 C12 5.1(9)
C9 N2 C12 C11 0.1(8)
Pt N2 C12 C11 -178.5(5)
C10 C11 C12 N2 -3.6(10)
N1 Pt C13 C18 91.0(4)
N5 Pt C13 C18 -87.8(4)
N2 Pt C13 C18 115(2)
N1 Pt C13 C14 -86.5(4)
N5 Pt C13 C14 94.7(4)
N2 Pt C13 C14 -63(3)
C18 C13 C14 C15 2.3(7)
Pt C13 C14 C15 179.9(4)
C18 C13 C14 C19 -174.5(4)
Pt C13 C14 C19 3.1(6)
C13 C14 C15 C16 0.1(9)
C19 C14 C15 C16 176.9(5)
C14 C15 C16 C17 -2.1(9)
C15 C16 C17 C18 1.8(9)
C16 C17 C18 C13 0.6(9)
C16 C17 C18 C25 -177.0(5)
C14 C13 C18 C17 -2.6(7)
Pt C13 C18 C17 179.9(4)
C14 C13 C18 C25 175.0(4)
Pt C13 C18 C25 -2.6(6)
C24 N3 C19 C14 162.8(5)
C20 N3 C19 C14 -72.6(6)
C15 C14 C19 N3 103.4(6)
C13 C14 C19 N3 -79.7(6)
C24 N3 C20 C21 -57.5(6)
C19 N3 C20 C21 178.0(5)
N3 C20 C21 C22 55.1(7)
C20 C21 C22 C23 -53.8(8)
C21 C22 C23 C24 54.3(8)
C20 N3 C24 C23 56.5(6)
C19 N3 C24 C23 -178.5(5)
C22 C23 C24 N3 -56.1(7)
C30 N4 C25 C18 54.4(6)
C26 N4 C25 C18 179.7(4)
C17 C18 C25 N4 -99.0(6)
C13 C18 C25 N4 83.4(6)
C30 N4 C26 C27 -56.9(6)
C25 N4 C26 C27 176.7(4)
N4 C26 C27 C28 57.5(6)
C26 C27 C28 C29 -55.8(7)
C27 C28 C29 C30 56.2(7)
C25 N4 C30 C29 179.9(5)
C26 N4 C30 C29 55.0(7)
C28 C29 C30 N4 -56.1(8)
